data_1539080
loop_
_publ_author_name
'Schoenberg, N.'

_publ_section_title
;
 On the existence of ternary transition metal oxides
;
_journal_name_full 'Acta Chemica Scandinavica (1-27,1973-42,1988)'
_journal_page_first 932
_journal_page_last 936
_journal_volume 8
_journal_year 1954
_chemical_formula_sum 'Cr Mo O3'
_chemical_name_systematic 'Cr (Mo O3)'
_space_group_IT_number 155
_symmetry_space_group_name_Hall 'P 3* 2'
_symmetry_space_group_name_H-M 'R 3 2 :R'
_cell_angle_alpha 85.59
_cell_angle_beta 85.59
_cell_angle_gamma 85.59
_cell_formula_units_Z 1
_cell_length_a 3.643
_cell_length_b 3.643
_cell_length_c 3.643
_cell_volume 47.939
_citation_journal_id_ASTM ACSAA4
_cod_data_source_file Schoenberg_ACSAA4_1954_1943.cif
_cod_data_source_block Cr1Mo1O3
_cod_original_cell_volume 47.93935
_cod_original_sg_symbol_Hall 'R 3 2" (-y+z,x+z,-x+y+z)'
_cod_original_formula_sum 'Cr1 Mo1 O3'
_cod_database_code 1539080

loop_
_symmetry_equiv_pos_as_xyz
x,y,z
z,x,y
y,z,x
-y,-x,-z
-z,-y,-x
-x,-z,-y

loop_
_atom_site_label
_atom_site_type_symbol
_atom_site_fract_x
_atom_site_fract_y
_atom_site_fract_z
_atom_site_occupancy
_atom_site_U_iso_or_equiv
Cr1 Cr+3 0.17 0.17 0.17 0.5 0.0
O1 O-2 0 0.47 -0.47 1 0.0
Mo1 Mo+3 0.17 0.17 0.17 0.5 0.0
